data_1573568
loop_
_publ_author_name
'Fjellv\%ag, \/Oystein Slagtern'
'Fjellv\%ag, Helmer'

_publ_section_title
;
 Sn(SO4)2&#x00B7;2H2O from synchrotron powder data
;
_journal_coeditor_code WM4223
_journal_issue 12
_journal_name_full IUCrData
_journal_paper_doi 10.1107/S2414314624011799
_journal_volume 9
_journal_year 2024
_chemical_formula_iupac 'Sn (S O4)2, 2H2 O'
_chemical_formula_moiety 'H4 O10 S2 Sn'
_chemical_formula_sum 'H4 O10 S2 Sn'
_chemical_formula_weight 346.86
_chemical_name_systematic
;
Tin(IV) sulfate dihydrate
;
_space_group_IT_number 14
_space_group_name_Hall '-P 2ybc'
_space_group_name_H-M_alt 'P 1 21/c 1'
_symmetry_cell_setting monoclinic
_symmetry_Int_Tables_number 14
_symmetry_space_group_name_Hall '-P 2ybc'
_symmetry_space_group_name_H-M 'P 1 21/c 1'
_cell_angle_alpha 90
_cell_angle_beta 106.8524(4)
_cell_angle_gamma 90
_cell_formula_units_Z 2
_cell_length_a 7.03475(5)
_cell_length_b 5.65165(5)
_cell_length_c 9.70464(7)
_cell_measurement_temperature 293
_cell_volume 369.267(5)
_computing_cell_refinement
;
<i>Jana2006 and Jana2020</i> (Pet\<r\'i\<cek <i>et al.</i>,  2014)
;
_computing_data_collection 'local program'
_computing_data_reduction 'local program'
_computing_molecular_graphics
;
<i>VESTA</i> (Momma & Izumi, 2011)
;
_computing_publication_material
;
publCIF (Westrip, 2010)
;
_computing_structure_solution
;
<i>Superflip</i> (Palatinus & Chapuis, 2007)
;
_diffrn_ambient_temperature 293
_diffrn_detector 'scintillation counter'
_diffrn_measurement_device_type 'High-resolution sychrotron'
_diffrn_radiation_probe x-ray
_diffrn_radiation_type Synchrotron
_diffrn_radiation_wavelength 1.00098
_exptl_absorpt_coefficient_mu 10.459
_exptl_absorpt_correction_type cylinder
_exptl_crystal_density_diffrn 3.1195
_exptl_crystal_F_000 332
_pd_char_colour White
_pd_meas_2theta_range_inc 0.007
_pd_meas_2theta_range_max 53.000
_pd_meas_2theta_range_min 8.207
_pd_meas_number_of_points 6400
_pd_meas_scan_method step
_pd_prep_temperature 368
_pd_proc_2theta_range_inc 0.007
_pd_proc_2theta_range_max 53
_pd_proc_2theta_range_min 8.207
_pd_proc_ls_background_function 'Manual background combined with 5 Legendre polynoms'
_pd_proc_ls_pref_orient_corr none
_pd_proc_ls_profile_function Pseudo-Voigt
_pd_proc_ls_prof_R_factor 0.024381
_pd_proc_ls_prof_wR_expected 0.016957
_pd_proc_ls_prof_wR_factor 0.033020
_pd_proc_wavelength 1.00098
_pd_spec_mounting Capillary
_pd_spec_mount_mode transmission
_pd_spec_shape cylinder
_pd_spec_size_axial 40
_pd_spec_size_equat 0.5
_pd_spec_size_thick 0.5
_refine_diff_density_max 1.63
_refine_diff_density_min -1.57
_refine_ls_goodness_of_fit_all 1.9474
_refine_ls_hydrogen_treatment constr
_refine_ls_number_constraints 8
_refine_ls_number_parameters 46
_refine_ls_number_restraints 4
_refine_ls_R_factor_all 0.0454
_refine_ls_R_factor_gt 0.0429
_refine_ls_shift/su_max 0.0440
_refine_ls_shift/su_mean 0.0119
_refine_ls_weighting_scheme sigma
_refine_ls_wR_factor_all 0.0473
_refine_ls_wR_factor_gt 0.0471
_publcif_datablock.id {44c79279-626c-464f-aac4-b2f45aef8455}

_publcif_info_exptl_table_max_cols 4
_publcif_info_exptl_table_use_headnotes n
_cod_data_source_file wm4223.cif
_cod_data_source_block I
_cod_original_sg_symbol_Hall '-P 2ycb'
_cod_database_code 1573568
_publcif_funding_html
;<span class="funder">
<span class="fundref-name" data-id="501100005416">Norges
 Forskningsr&#229;d</span>
<span class="fundref-subname" data-id=""></span> 
(<span class="fundref-grant-group"><span class="fundref-grant-type">grant</span> No. 
<span class="fundref-grant-id">325345</span></span>).
</span>
;

loop_
_space_group_symop_id
_space_group_symop_operation_xyz
1 x,y,z
2 -x,y+1/2,-z+1/2
3 -x,-y,-z
4 x,-y+1/2,z+1/2

loop_
_atom_site_label
_atom_site_type_symbol
_atom_site_fract_x
_atom_site_fract_y
_atom_site_fract_z
_atom_site_adp_type
_atom_site_U_iso_or_equiv
_atom_site_site_symmetry_multiplicity
_atom_site_occupancy
_atom_site_calc_flag
_atom_site_refinement_flags
_atom_site_disorder_assembly
_atom_site_disorder_group
Sn1 Sn 0.5 0 0 Uiso 0.0331(3) 2 1 d . . .
S1 S 0.2572(4) 0.2445(5) 0.2045(3) Uiso 0.0339(8) 4 1 d . . .
O1 O 0.4385(6) 0.1591(8) 0.1624(5) Uiso 0.0244(18) 4 1 d . . .
O2 O 0.1956(6) 0.4801(8) 0.1454(4) Uiso 0.0324(16) 4 1 d . . .
O3 O 0.1010(6) 0.0638(8) 0.1670(5) Uiso 0.043(2) 4 1 d . . .
O4 O 0.3254(7) 0.2572(8) 0.3653(4) Uiso 0.0187(17) 4 1 d . . .
O5 O 0.7294(8) 0.2365(9) 0.0353(6) Uiso 0.0414(19) 4 1 d . . .
H1 H 0.76 0.35 -0.03 Uiso 0.01 4 1 d . . .
H2 H 0.855 0.16 0.078 Uiso 0.01 4 1 d . . .

loop_
_atom_type_symbol
_atom_type_scat_dispersion_real
_atom_type_scat_dispersion_imag
_atom_type_scat_source
H 0.0000 0.0000 'International Tables Vol C tables 4.2.6.8 and 6.1.1.1'
O 0.0236 0.0133 'International Tables Vol C tables 4.2.6.8 and 6.1.1.1'
S 0.2095 0.2480 'International Tables Vol C tables 4.2.6.8 and 6.1.1.1'
Sn -0.1154 2.6460 'International Tables Vol C tables 4.2.6.8 and 6.1.1.1'

loop_
_geom_angle_atom_site_label_1
_geom_angle_atom_site_label_2
_geom_angle_atom_site_label_3
_geom_angle_site_symmetry_1
_geom_angle_site_symmetry_2
_geom_angle_site_symmetry_3
_geom_angle
_geom_angle_publ_flag
H1 O5 H2 1_555 1_555 1_555 103.2(6) yes
O1 Sn1 O4 3_655 . 2_645 88.53(18) no
O1 Sn1 O4 3_655 . 4_554 91.47(18) no
O1 Sn1 O5 3_655 . . 95.0(2) no
O1 Sn1 O5 3_655 . 3_655 85.0(2) no
O1 S1 O2 . . . 110.9(3) no
O1 S1 O3 . . . 109.7(3) no
O1 S1 O4 . . . 104.7(3) no
O2 S1 O3 . . . 114.9(3) no
O2 S1 O4 . . . 109.5(3) no
O3 S1 O4 . . . 106.5(3) no

loop_
_geom_bond_atom_site_label_1
_geom_bond_atom_site_label_2
_geom_bond_site_symmetry_1
_geom_bond_site_symmetry_2
_geom_bond_distance
_geom_bond_publ_flag
Sn1 O1 1_555 1_555 1.968(6) yes
Sn1 O4 1_555 2_645 2.042(5) yes
Sn1 O5 1_555 1_555 2.046(6) yes
S1 O1 1_555 1_555 1.526(6) yes
S1 O2 1_555 1_555 1.465(6) yes
S1 O3 1_555 1_555 1.467(6) yes
S1 O4 1_555 1_555 1.495(5) yes

loop_
_geom_hbond_atom_site_label_D
_geom_hbond_atom_site_label_H
_geom_hbond_atom_site_label_A
_geom_hbond_site_symmetry_D
_geom_hbond_site_symmetry_H
_geom_hbond_site_symmetry_A
_geom_hbond_distance_DH
_geom_hbond_distance_HA
_geom_hbond_distance_DA
_geom_hbond_angle_DHA
_geom_hbond_publ_flag
O5 H1 O2 . . 3_665 0.969(6) 1.574(5) 2.541(8) 175.6(4) yes
O5 H2 O3 . . 1_655 0.963(6) 1.780(4) 2.735(7) 171.0(4) yes

loop_
_restr_distance_atom_site_label_1
_restr_distance_site_symmetry_1
_restr_distance_atom_site_label_2
_restr_distance_site_symmetry_2
_restr_distance_target
_restr_distance_target_weight_param
S1 . O1 . 1.49 0.002
S1 . O2 . 1.49 0.002
S1 . O3 . 1.49 0.002
S1 . O4 . 1.49 0.002

loop_
_publcif_info_cif.paper_type
EX

loop_
_publcif_info_datablock.id
_publcif_info_datablock.publ_exptl
_publcif_info_datablock.publ_geom
_publcif_info_datablock.structure
{07379855-4319-4ba1-a505-419f25678074} ? ? ?
{44c79279-626c-464f-aac4-b2f45aef8455} y y y

loop_
_publcif_info_exptl_table_extra_item
?

loop_
_publcif_info_exptl_table_header_item
?

loop_
_publcif_info_tables.block_id
_publcif_info_tables.reference_item
{44c79279-626c-464f-aac4-b2f45aef8455} '_geom_bond_atom_site_label_1'
{44c79279-626c-464f-aac4-b2f45aef8455} '_geom_hbond_atom_site_label_D'
{07379855-4319-4ba1-a505-419f25678074} '_publcif_info_datablock.publ_exptl'
